data_1519064
loop_
_publ_author_name
'E. Le Fur'
'A. Riou'
'O. Pena'
'J.Y. Pivan'

_publ_section_title
;
 Crystal structure of (V0.94Co0.46)[PO4(OH)0.74(OH2)0.26]: a mixed-valence
 phosphate related to the mineral caminite and the synthetic lipscombite
;
_journal_name_full 'Solid State Sciences'
_journal_page_first 135
_journal_page_last 141
_journal_volume 2
_journal_year 2000
_chemical_formula_sum 'Co0.46 H1.26 O5 P V0.94'
_chemical_formula_weight 187.45
_space_group_IT_number 141
_symmetry_cell_setting tetragonal
_symmetry_Int_Tables_number 141
_symmetry_space_group_name_Hall '-I 4bd 2'
_symmetry_space_group_name_H-M 'I 41/a m d :2'
_cell_angle_alpha 90
_cell_angle_beta 90
_cell_angle_gamma 90
_cell_formula_units_Z 4
_cell_length_a 5.2130(5)
_cell_length_b 5.2130(5)
_cell_length_c 12.959(1)
_cell_volume 352.17(5)
_diffrn_ambient_temperature 293
_diffrn_radiation_probe x-ray
_diffrn_radiation_type MoK\a
_diffrn_radiation_wavelength 0.71073
_exptl_absorpt_coefficient_mu 5.12
_exptl_crystal_density_diffrn 3.53
_exptl_crystal_F_000 357
_refine_ls_goodness_of_fit_ref 0.930
_refine_ls_number_parameters 15
_refine_ls_number_reflns 140
_refine_ls_R_factor_gt 0.0305
_refine_ls_wR_factor_gt 0.0726
_cod_data_source_file SSS-2000-2-135-141.cif
_cod_data_source_block VCo
_cod_original_cell_volume 352.17(7)
_cod_original_sg_symbol_H-M 'I 41/a m d'
_cod_original_formula_sum 'H1.26 Co0.46 O5 P V0.94'
_cod_database_code 1519064

loop_
_symmetry_equiv_pos_site_id
_symmetry_equiv_pos_as_xyz
1 x,y,z
2 1/4-y,3/4+x,1/4+z
3 1/2-x,-y,1/2+z
4 1/4+y,1/4-x,3/4+z
5 x,-y,-z
6 1/4+y,3/4+x,1/4-z
7 1/2-x,y,1/2-z
8 1/4-y,1/4-x,3/4-z
9 -x,-y,-z
10 3/4+y,1/4-x,3/4-z
11 1/2+x,y,1/2-z
12 3/4-y,3/4+x,1/4-z
13 -x,y,z
14 3/4-y,1/4-x,3/4+z
15 1/2+x,-y,1/2+z
16 3/4+y,3/4+x,1/4+z
17 1/2+x,1/2+y,1/2+z
18 3/4-y,1/4+x,3/4+z
19 -x,1/2-y,z
20 3/4+y,3/4-x,1/4+z
21 1/2+x,1/2-y,1/2-z
22 3/4+y,1/4+x,3/4-z
23 -x,1/2+y,-z
24 3/4-y,3/4-x,1/4-z
25 1/2-x,1/2-y,1/2-z
26 1/4+y,3/4-x,1/4-z
27 x,1/2+y,-z
28 1/4-y,1/4+x,3/4-z
29 1/2-x,1/2+y,1/2+z
30 1/4-y,3/4-x,1/4+z
31 x,1/2-y,z
32 1/4+y,1/4+x,3/4+z

loop_
_atom_site_label
_atom_site_type_symbol
_atom_site_thermal_displace_type
_atom_site_fract_x
_atom_site_fract_y
_atom_site_fract_z
_atom_site_occupancy
_atom_site_U_iso_or_equiv
_atom_site_calc_flag
_atom_site_refinement_flags
_atom_site_disorder_assembly
_atom_site_disorder_group
P P Uiso 0.00000 0.75000 0.12500 1.000 1.11(3) . . . .
Co Co Uiso 0.50000 0.50000 0.00000 0.232(8) 2.15(3) . . . .
V V Uiso 0.50000 0.50000 0.00000 0.472(8) 2.15(3) . . . .
O O Uiso 0.2419(5) 0.75000 0.0581(2) 1.000 2.49(6) . . . .
OW O Uiso 0.00000 0.25000 0.37500 1.000 2.17(9) . . . .

loop_
_geom_angle_atom_site_label_1
_geom_angle_atom_site_label_2
_geom_angle_atom_site_label_3
_geom_angle
_geom_angle_site_symmetry_1
_geom_angle_site_symmetry_2
_geom_angle_site_symmetry_3
_geom_angle_publ_flag
O Co O 83.59(9) 5_565 . 9_665 yes
O Co O 180.00 5_565 . 13_655 yes
O Co O 96.41(9) 9_665 . 13_655 yes
O Co OW 83.45(6) . . 3_564 yes
O Co OW 96.55(6) . . 4_554 yes
O Co O 96.41(9) . . 5_565 yes
O Co O 180.00 . . 9_665 yes
O Co O 83.59(9) . . 13_655 yes
OW Co OW 180.00 3_564 . 4_554 yes
O Co OW 96.55(6) 5_565 . 3_564 yes
O Co OW 96.55(6) 9_665 . 3_564 yes
O Co OW 83.45(6) 13_655 . 3_564 yes
O Co OW 83.45(6) 5_565 . 4_554 yes
O Co OW 83.45(6) 9_665 . 4_554 yes
O Co OW 96.55(6) 13_655 . 4_554 yes
O V O 180.00 5_565 . 13_655 yes
O V O 96.41(9) 9_665 . 13_655 yes
O V OW 96.55(6) 5_565 . 3_564 yes
O V OW 83.45(6) . . 3_564 yes
O V OW 96.55(6) . . 4_554 yes
O V O 96.41(9) . . 5_565 yes
O V O 180.00 . . 9_665 yes
O V O 83.59(9) . . 13_655 yes
OW V OW 180.00 3_564 . 4_554 yes
O V OW 83.45(6) 5_565 . 4_554 yes
O V OW 96.55(6) 9_665 . 3_564 yes
O V OW 83.45(6) 13_655 . 3_564 yes
O V O 83.59(9) 5_565 . 9_665 yes
O V OW 83.45(6) 9_665 . 4_554 yes
O V OW 96.55(6) 13_655 . 4_554 yes
O P O 108.72(7) 6_455 . 13_555 yes
O P O 108.72(7) . . 6_455 yes
O P O 110.98(14) . . 13_555 yes
Co O P 139.51(5) . . . yes
V O P 139.51(5) . . . yes
Co O P 139.51(5) 19_665 . . yes
Co O Co 80.41(10) . . 19_665 yes
Co OW Co 127.38 2_545 . 3_565 yes
Co OW Co 77.64 2_545 . 12_545 yes
Co OW Co 127.38 2_545 . 17_445 yes
Co OW Co 127.38 3_565 . 12_545 yes
Co OW Co 77.64 3_565 . 17_445 yes
Co OW Co 127.38 12_545 . 17_445 yes

loop_
_geom_bond_atom_site_label_1
_geom_bond_atom_site_label_2
_geom_bond_distance
_geom_bond_site_symmetry_1
_geom_bond_site_symmetry_2
_geom_bond_publ_flag
Co O 2.019(2) . 9_665 yes
Co O 2.019(2) . 13_655 yes
Co OW 2.0791(2) . 4_554 yes
Co O 2.019(2) . . yes
Co OW 2.0791(2) . 3_564 yes
Co O 2.019(2) . 5_565 yes
V O 2.019(2) . . yes
V O 2.019(2) . 13_655 yes
V OW 2.0791(2) . 4_554 yes
V O 2.019(2) . 5_565 yes
V OW 2.0791(2) . 3_564 yes
V O 2.019(2) . 9_665 yes
P O 1.530(3) . 6_455 yes
P O 1.530(3) . 13_555 yes
P O 1.530(3) . . yes
